data_7020723
loop_
_publ_author_name
'Galardon, Erwan'
'Daguet, Hombeline'
'Deschamps, Patrick'
'Roussel, Pascal'
'Tomas, Alain'
'Artaud, Isabelle'

_publ_section_title
;
 Influence of the diamine on the reactivity of thiosulfonato ruthenium
 complexes with hydrosulfide (HS(-)).
;
_journal_issue 8
_journal_name_full 'Dalton transactions (Cambridge, England : 2003)'
_journal_page_first 2817
_journal_page_last 2821
_journal_paper_doi 10.1039/c2dt31758c
_journal_volume 42
_journal_year 2013
_chemical_formula_sum 'C43 H49 B N2 O2 Ru S2'
_chemical_formula_weight 801.84
_chemical_name_systematic
;
?
;
_space_group_IT_number 2
_symmetry_cell_setting triclinic
_symmetry_space_group_name_Hall '-P 1'
_symmetry_space_group_name_H-M 'P -1'
_atom_sites_solution_hydrogens geom
_atom_sites_solution_primary direct
_atom_sites_solution_secondary difmap
_audit_creation_method SHELXL-97
_cell_angle_alpha 94.078(2)
_cell_angle_beta 97.236(2)
_cell_angle_gamma 105.574(2)
_cell_formula_units_Z 2
_cell_length_a 9.0834(4)
_cell_length_b 11.4504(4)
_cell_length_c 19.9443(4)
_cell_measurement_reflns_used 9988
_cell_measurement_temperature 100(2)
_cell_measurement_theta_max 28.
_cell_measurement_theta_min 2.0
_cell_volume 1970.32(12)
_computing_cell_refinement 'Apex2 (Bruker AXS, 2006)'
_computing_data_collection 'Apex2 (Bruker AXS, 2006)'
_computing_data_reduction 'Apex2 (Bruker AXS, 2006)'
_computing_molecular_graphics ORTEP
_computing_structure_refinement 'SHELXL-97 (Sheldrick, 1997)'
_computing_structure_solution 'SIR92 (Altomare et al., 1994)'
_diffrn_ambient_temperature 100(2)
_diffrn_measured_fraction_theta_full 0.997
_diffrn_measured_fraction_theta_max 0.971
_diffrn_measurement_device_type 'Bruker Kappa Apex2'
_diffrn_measurement_method '\f & \w scans'
_diffrn_radiation_monochromator graphite
_diffrn_radiation_source 'fine-focus sealed tube'
_diffrn_radiation_type MoK\a
_diffrn_radiation_wavelength 0.71073
_diffrn_reflns_av_R_equivalents 0.0571
_diffrn_reflns_av_sigmaI/netI 0.0544
_diffrn_reflns_limit_h_max 13
_diffrn_reflns_limit_h_min -13
_diffrn_reflns_limit_k_max 16
_diffrn_reflns_limit_k_min -16
_diffrn_reflns_limit_l_max 29
_diffrn_reflns_limit_l_min -28
_diffrn_reflns_number 67976
_diffrn_reflns_theta_full 30.24
_diffrn_reflns_theta_max 31.83
_diffrn_reflns_theta_min 1.86
_diffrn_standards_interval_time 0
_diffrn_standards_number 0
_exptl_absorpt_coefficient_mu 0.542
_exptl_absorpt_correction_T_max 0.91
_exptl_absorpt_correction_T_min 0.78
_exptl_absorpt_correction_type multi-scan
_exptl_absorpt_process_details 'SADABS (Siemens, 1996)'
_exptl_crystal_colour yellow
_exptl_crystal_density_diffrn 1.352
_exptl_crystal_density_method 'not measured'
_exptl_crystal_description prism
_exptl_crystal_F_000 836
_exptl_crystal_size_max 0.43
_exptl_crystal_size_mid 0.18
_exptl_crystal_size_min 0.18
_refine_diff_density_max 1.321
_refine_diff_density_min -0.982
_refine_diff_density_rms 0.194
_refine_ls_extinction_method none
_refine_ls_goodness_of_fit_ref 1.105
_refine_ls_hydrogen_treatment mixed
_refine_ls_matrix_type full
_refine_ls_number_parameters 466
_refine_ls_number_reflns 13099
_refine_ls_number_restraints 4
_refine_ls_restrained_S_all 1.104
_refine_ls_R_factor_all 0.0547
_refine_ls_R_factor_gt 0.0373
_refine_ls_shift/su_max 0.001
_refine_ls_shift/su_mean 0.000
_refine_ls_structure_factor_coef Fsqd
_refine_ls_weighting_details 'calc w=1/[\s^2^(Fo^2^)+(0.0668P)^2^+0.0000P] where P=(Fo^2^+2Fc^2^)/3'
_refine_ls_weighting_scheme calc
_refine_ls_wR_factor_gt 0.1001
_refine_ls_wR_factor_ref 0.1191
_reflns_number_gt 10558
_reflns_number_total 13099
_reflns_threshold_expression >2sigma(I)
_cod_data_source_file c2dt31758c.txt
_cod_data_source_block erw106
_cod_depositor_comments
;
The following automatic conversions were performed:

'_symmetry_cell_setting' value 'Triclinic' changed to 'triclinic'
according to /home/saulius/struct/CIF-dictionaries/cif_core.dic
dictionary named 'cif_core.dic' version 2.4.2 from 2011-04-26.

Automatic conversion script
Id: cif_fix_values 1891 2012-01-12 08:04:46Z andrius 
;
_cod_original_cell_volume 1970.31(12)
_cod_original_sg_symbol_H-M 'P -1 '
_cod_database_code 7020723

loop_
_symmetry_equiv_pos_as_xyz
'x, y, z'
'-x, -y, -z'

loop_
_atom_site_label
_atom_site_type_symbol
_atom_site_fract_x
_atom_site_fract_y
_atom_site_fract_z
_atom_site_U_iso_or_equiv
_atom_site_adp_type
_atom_site_occupancy
_atom_site_symmetry_multiplicity
_atom_site_calc_flag
_atom_site_refinement_flags
Ru1 Ru 0.298509(17) 0.975151(13) 0.253705(8) 0.01105(5) Uani 1 1 d .
S1 S 0.39997(6) 0.89211(4) 0.35127(2) 0.01360(10) Uani 1 1 d .
S2 S 0.63419(6) 0.95104(5) 0.37003(3) 0.01509(10) Uani 1 1 d .
O1 O 0.70255(16) 0.94542(14) 0.30793(8) 0.0193(3) Uani 1 1 d .
O2 O 0.68127(18) 0.88461(14) 0.42414(8) 0.0215(3) Uani 1 1 d .
N1 N 0.4548(2) 0.91628(16) 0.19716(9) 0.0146(3) Uani 1 1 d D
H1A H 0.503(2) 0.9656(17) 0.1712(10) 0.018 Uiso 1 1 d D
H1B H 0.5369(18) 0.909(2) 0.2237(10) 0.019 Uiso 1 1 d D
N2 N 0.1710(2) 0.78914(16) 0.22231(9) 0.0157(3) Uani 1 1 d D
H2A H 0.126(3) 0.752(2) 0.2532(9) 0.019 Uiso 1 1 d D
H2B H 0.097(2) 0.780(2) 0.1884(8) 0.019 Uiso 1 1 d D
C1 C 0.2277(2) 1.10620(18) 0.32311(11) 0.0153(4) Uani 1 1 d .
C2 C 0.3699(2) 1.16539(18) 0.30031(12) 0.0177(4) Uani 1 1 d .
H2 H 0.4574 1.2071 0.3328 0.021 Uiso 1 1 calc R
C3 C 0.3818(3) 1.16271(18) 0.23077(12) 0.0204(4) Uani 1 1 d .
H3 H 0.4780 1.2015 0.2172 0.024 Uiso 1 1 calc R
C4 C 0.2527(3) 1.1030(2) 0.17990(12) 0.0197(4) Uani 1 1 d .
C5 C 0.1148(2) 1.04284(19) 0.20282(11) 0.0169(4) Uani 1 1 d .
H5 H 0.0278 1.0005 0.1702 0.020 Uiso 1 1 calc R
C6 C 0.1009(2) 1.04303(18) 0.27341(11) 0.0155(4) Uani 1 1 d .
H6 H 0.0062 1.0005 0.2869 0.019 Uiso 1 1 calc R
C7 C 0.2233(2) 1.11201(19) 0.39878(11) 0.0182(4) Uani 1 1 d .
H7 H 0.3244 1.1042 0.4214 0.022 Uiso 1 1 calc R
C8 C 0.0965(3) 1.0118(2) 0.41969(12) 0.0268(5) Uani 1 1 d .
H8A H 0.1015 1.0219 0.4692 0.040 Uiso 1 1 calc R
H8B H 0.1103 0.9323 0.4054 0.040 Uiso 1 1 calc R
H8C H -0.0044 1.0166 0.3980 0.040 Uiso 1 1 calc R
C9 C 0.2114(4) 1.2398(2) 0.42366(14) 0.0388(7) Uani 1 1 d .
H9A H 0.2947 1.3026 0.4095 0.058 Uiso 1 1 calc R
H9B H 0.2206 1.2488 0.4734 0.058 Uiso 1 1 calc R
H9C H 0.1112 1.2489 0.4039 0.058 Uiso 1 1 calc R
C10 C 0.2660(3) 1.1017(2) 0.10568(12) 0.0275(5) Uani 1 1 d .
H10A H 0.3704 1.1483 0.1002 0.041 Uiso 1 1 calc R
H10B H 0.1903 1.1385 0.0829 0.041 Uiso 1 1 calc R
H10C H 0.2458 1.0173 0.0855 0.041 Uiso 1 1 calc R
C11 C 0.6827(2) 1.10743(19) 0.40255(11) 0.0161(4) Uani 1 1 d .
C12 C 0.7512(2) 1.1983(2) 0.36451(11) 0.0205(4) Uani 1 1 d .
H12 H 0.7802 1.1776 0.3221 0.025 Uiso 1 1 calc R
C13 C 0.7770(3) 1.3202(2) 0.38921(12) 0.0265(5) Uani 1 1 d .
H13 H 0.8246 1.3825 0.3635 0.032 Uiso 1 1 calc R
C14 C 0.7342(3) 1.3520(2) 0.45098(12) 0.0268(5) Uani 1 1 d .
C15 C 0.6674(3) 1.2585(2) 0.48880(12) 0.0242(5) Uani 1 1 d .
H15 H 0.6384 1.2787 0.5313 0.029 Uiso 1 1 calc R
C16 C 0.6432(3) 1.1375(2) 0.46532(11) 0.0197(4) Uani 1 1 d .
H16 H 0.5998 1.0752 0.4919 0.024 Uiso 1 1 calc R
C17 C 0.75841(16) 1.48369(12) 0.47755(7) 0.0449(8) Uani 1 1 d .
H17A H 0.7208 1.4876 0.5214 0.067 Uiso 1 1 calc R
H17B H 0.7013 1.5220 0.4450 0.067 Uiso 1 1 calc R
H17C H 0.8688 1.5270 0.4835 0.067 Uiso 1 1 calc R
C18 C 0.27424(16) 0.71868(12) 0.19896(7) 0.0185(4) Uani 1 1 d R
H18A H 0.2123 0.6413 0.1719 0.022 Uiso 1 1 calc R
H18B H 0.3373 0.6992 0.2385 0.022 Uiso 1 1 calc R
C19 C 0.37710(16) 0.79658(12) 0.15604(7) 0.0201(4) Uani 1 1 d R
H19A H 0.4551 0.7567 0.1432 0.024 Uiso 1 1 calc R
H19B H 0.3150 0.8086 0.1140 0.024 Uiso 1 1 calc R
B31 B 0.7384(3) 1.4959(2) 0.16605(12) 0.0141(4) Uani 1 1 d .
C20 C 0.8379(2) 1.55104(18) 0.24157(10) 0.0143(4) Uani 1 1 d .
C21 C 0.9774(2) 1.52634(19) 0.26614(11) 0.0163(4) Uani 1 1 d .
H21 H 1.0117 1.4697 0.2394 0.020 Uiso 1 1 calc R
C22 C 1.0677(2) 1.5815(2) 0.32810(12) 0.0212(4) Uani 1 1 d .
H22 H 1.1603 1.5611 0.3431 0.025 Uiso 1 1 calc R
C23 C 1.0219(3) 1.6661(2) 0.36777(12) 0.0242(5) Uani 1 1 d .
H23 H 1.0821 1.7035 0.4102 0.029 Uiso 1 1 calc R
C24 C 0.8869(3) 1.6955(2) 0.34456(12) 0.0242(5) Uani 1 1 d .
H24 H 0.8553 1.7544 0.3707 0.029 Uiso 1 1 calc R
C25 C 0.7978(3) 1.63860(19) 0.28304(11) 0.0194(4) Uani 1 1 d .
H25 H 0.7058 1.6599 0.2684 0.023 Uiso 1 1 calc R
C26 C 0.8204(2) 1.59321(18) 0.11555(10) 0.0143(4) Uani 1 1 d .
C27 C 0.7840(2) 1.70415(19) 0.10854(12) 0.0202(4) Uani 1 1 d .
H27 H 0.7046 1.7208 0.1311 0.024 Uiso 1 1 calc R
C28 C 0.8607(3) 1.7904(2) 0.06945(12) 0.0230(5) Uani 1 1 d .
H28 H 0.8310 1.8633 0.0650 0.028 Uiso 1 1 calc R
C29 C 0.9798(2) 1.7710(2) 0.03711(11) 0.0202(4) Uani 1 1 d .
H29 H 1.0325 1.8302 0.0108 0.024 Uiso 1 1 calc R
C30 C 1.0206(2) 1.66379(19) 0.04388(10) 0.0168(4) Uani 1 1 d .
H30 H 1.1026 1.6492 0.0224 0.020 Uiso 1 1 calc R
C31 C 0.9416(2) 1.57704(18) 0.08222(10) 0.0138(4) Uani 1 1 d .
H31 H 0.9712 1.5040 0.0859 0.017 Uiso 1 1 calc R
C32 C 0.7401(2) 1.35509(18) 0.14164(11) 0.0151(4) Uani 1 1 d .
C33 C 0.6880(2) 1.30478(19) 0.07330(11) 0.0187(4) Uani 1 1 d .
H33 H 0.6626 1.3560 0.0410 0.022 Uiso 1 1 calc R
C34 C 0.6721(3) 1.1836(2) 0.05128(12) 0.0239(5) Uani 1 1 d .
H34 H 0.6352 1.1535 0.0049 0.029 Uiso 1 1 calc R
C35 C 0.7102(3) 1.1061(2) 0.09699(13) 0.0244(5) Uani 1 1 d .
H35 H 0.7006 1.0234 0.0820 0.029 Uiso 1 1 calc R
C36 C 0.7622(2) 1.1512(2) 0.16452(13) 0.0219(5) Uani 1 1 d .
H36 H 0.7892 1.0996 0.1963 0.026 Uiso 1 1 calc R
C37 C 0.7748(2) 1.27314(19) 0.18607(11) 0.0174(4) Uani 1 1 d .
H37 H 0.8084 1.3017 0.2329 0.021 Uiso 1 1 calc R
C38 C 0.5530(2) 1.48254(17) 0.16230(10) 0.0140(4) Uani 1 1 d .
C39 C 0.4719(2) 1.44765(18) 0.21608(11) 0.0158(4) Uani 1 1 d .
H39 H 0.5289 1.4483 0.2595 0.019 Uiso 1 1 calc R
C40 C 0.3104(2) 1.41177(18) 0.20863(12) 0.0177(4) Uani 1 1 d .
H40 H 0.2599 1.3896 0.2467 0.021 Uiso 1 1 calc R
C41 C 0.2241(2) 1.40862(19) 0.14564(12) 0.0197(4) Uani 1 1 d .
H41 H 0.1144 1.3800 0.1397 0.024 Uiso 1 1 calc R
C42 C 0.2992(2) 1.44769(19) 0.09143(12) 0.0197(4) Uani 1 1 d .
H42 H 0.2412 1.4491 0.0485 0.024 Uiso 1 1 calc R
C43 C 0.4606(2) 1.48494(19) 0.10029(11) 0.0173(4) Uani 1 1 d .
H43 H 0.5103 1.5131 0.0630 0.021 Uiso 1 1 calc R

loop_
_atom_site_aniso_label
_atom_site_aniso_U_11
_atom_site_aniso_U_22
_atom_site_aniso_U_33
_atom_site_aniso_U_23
_atom_site_aniso_U_13
_atom_site_aniso_U_12
Ru1 0.00952(8) 0.00908(8) 0.01382(9) 0.00170(5) 0.00117(6) 0.00151(6)
S1 0.0125(2) 0.0133(2) 0.0135(2) 0.00247(17) 0.00093(18) 0.00136(18)
S2 0.0129(2) 0.0172(2) 0.0142(2) 0.00190(18) -0.00076(18) 0.00378(19)
O1 0.0135(7) 0.0271(8) 0.0179(7) 0.0019(6) 0.0025(6) 0.0067(6)
O2 0.0205(7) 0.0220(8) 0.0213(8) 0.0068(6) -0.0041(6) 0.0069(6)
N1 0.0144(8) 0.0138(8) 0.0145(8) 0.0017(6) 0.0007(6) 0.0025(7)
N2 0.0131(8) 0.0130(8) 0.0182(9) 0.0031(7) -0.0017(7) 0.0004(7)
C1 0.0127(9) 0.0119(9) 0.0213(10) -0.0010(8) 0.0004(8) 0.0050(7)
C2 0.0146(9) 0.0096(9) 0.0273(11) -0.0011(8) 0.0032(8) 0.0017(7)
C3 0.0200(10) 0.0100(9) 0.0332(13) 0.0065(8) 0.0083(9) 0.0045(8)
C4 0.0246(11) 0.0166(10) 0.0232(11) 0.0092(8) 0.0077(9) 0.0114(9)
C5 0.0162(9) 0.0168(10) 0.0183(10) 0.0013(8) -0.0022(8) 0.0079(8)
C6 0.0117(9) 0.0161(10) 0.0183(10) -0.0004(8) 0.0005(7) 0.0047(7)
C7 0.0155(9) 0.0207(10) 0.0174(10) -0.0057(8) -0.0015(8) 0.0070(8)
C8 0.0172(10) 0.0428(14) 0.0173(11) -0.0014(10) 0.0031(9) 0.0038(10)
C9 0.0559(18) 0.0338(14) 0.0297(14) -0.0111(11) 0.0017(13) 0.0232(14)
C10 0.0384(14) 0.0242(12) 0.0270(13) 0.0110(10) 0.0113(11) 0.0159(11)
C11 0.0118(9) 0.0170(10) 0.0158(10) 0.0025(8) -0.0023(7) -0.0005(8)
C12 0.0188(10) 0.0217(11) 0.0183(10) 0.0051(8) 0.0027(8) 0.0004(8)
C13 0.0295(12) 0.0209(11) 0.0238(12) 0.0077(9) 0.0050(10) -0.0037(10)
C14 0.0349(13) 0.0180(11) 0.0217(12) 0.0011(9) 0.0009(10) -0.0006(10)
C15 0.0307(12) 0.0217(11) 0.0147(10) -0.0003(8) 0.0021(9) -0.0010(9)
C16 0.0221(10) 0.0182(10) 0.0149(10) 0.0037(8) 0.0022(8) -0.0014(8)
C17 0.077(2) 0.0192(12) 0.0323(15) 0.0009(11) 0.0148(15) 0.0010(14)
C18 0.0217(10) 0.0124(9) 0.0198(10) -0.0019(8) -0.0025(8) 0.0056(8)
C19 0.0210(10) 0.0204(10) 0.0175(10) -0.0056(8) -0.0004(8) 0.0068(9)
B31 0.0122(9) 0.0127(10) 0.0166(11) 0.0012(8) 0.0026(8) 0.0022(8)
C20 0.0120(8) 0.0132(9) 0.0160(10) 0.0040(7) 0.0019(7) 0.0003(7)
C21 0.0126(9) 0.0160(10) 0.0197(10) 0.0054(8) 0.0030(8) 0.0016(8)
C22 0.0145(9) 0.0214(11) 0.0242(11) 0.0073(9) -0.0026(8) 0.0003(8)
C23 0.0229(11) 0.0243(12) 0.0193(11) 0.0009(9) -0.0021(9) -0.0011(9)
C24 0.0242(11) 0.0188(11) 0.0246(12) -0.0050(9) 0.0014(9) 0.0009(9)
C25 0.0182(10) 0.0171(10) 0.0215(11) 0.0011(8) -0.0004(8) 0.0044(8)
C26 0.0130(9) 0.0144(9) 0.0139(9) 0.0014(7) -0.0011(7) 0.0027(7)
C27 0.0179(10) 0.0159(10) 0.0281(12) 0.0039(9) 0.0056(9) 0.0057(8)
C28 0.0233(11) 0.0143(10) 0.0318(13) 0.0073(9) 0.0008(9) 0.0062(9)
C29 0.0195(10) 0.0168(10) 0.0194(11) 0.0051(8) 0.0002(8) -0.0030(8)
C30 0.0134(9) 0.0196(10) 0.0139(9) -0.0002(8) -0.0003(7) 0.0001(8)
C31 0.0123(8) 0.0133(9) 0.0142(9) 0.0012(7) -0.0003(7) 0.0020(7)
C32 0.0117(8) 0.0148(9) 0.0188(10) 0.0033(8) 0.0056(7) 0.0022(7)
C33 0.0211(10) 0.0155(10) 0.0185(10) 0.0030(8) 0.0059(8) 0.0016(8)
C34 0.0276(12) 0.0193(11) 0.0230(12) -0.0019(9) 0.0124(10) 0.0007(9)
C35 0.0258(11) 0.0125(10) 0.0361(14) 0.0013(9) 0.0154(10) 0.0031(9)
C36 0.0192(10) 0.0165(10) 0.0338(13) 0.0093(9) 0.0112(9) 0.0066(8)
C37 0.0140(9) 0.0169(10) 0.0215(11) 0.0038(8) 0.0041(8) 0.0033(8)
C38 0.0146(9) 0.0111(9) 0.0156(9) -0.0013(7) 0.0005(7) 0.0041(7)
C39 0.0159(9) 0.0133(9) 0.0189(10) 0.0041(8) 0.0008(8) 0.0053(8)
C40 0.0156(9) 0.0148(10) 0.0262(11) 0.0055(8) 0.0083(8) 0.0068(8)
C41 0.0110(9) 0.0137(9) 0.0332(12) 0.0017(9) 0.0022(8) 0.0022(8)
C42 0.0171(10) 0.0179(10) 0.0221(11) -0.0019(8) -0.0038(8) 0.0056(8)
C43 0.0161(9) 0.0185(10) 0.0160(10) 0.0006(8) 0.0017(8) 0.0034(8)

loop_
_atom_type_symbol
_atom_type_description
_atom_type_scat_dispersion_real
_atom_type_scat_dispersion_imag
_atom_type_scat_source
C C 0.0033 0.0016 'International Tables Vol C Tables 4.2.6.8 and 6.1.1.4'
H H 0.0000 0.0000 'International Tables Vol C Tables 4.2.6.8 and 6.1.1.4'
B B 0.0013 0.0007 'International Tables Vol C Tables 4.2.6.8 and 6.1.1.4'
N N 0.0061 0.0033 'International Tables Vol C Tables 4.2.6.8 and 6.1.1.4'
O O 0.0106 0.0060 'International Tables Vol C Tables 4.2.6.8 and 6.1.1.4'
S S 0.1246 0.1234 'International Tables Vol C Tables 4.2.6.8 and 6.1.1.4'
Ru Ru -1.2594 0.8363 'International Tables Vol C Tables 4.2.6.8 and 6.1.1.4'

loop_
_geom_angle_atom_site_label_1
_geom_angle_atom_site_label_2
_geom_angle_atom_site_label_3
_geom_angle
N1 Ru1 N2 79.31(7)
N1 Ru1 C3 92.47(7)
N2 Ru1 C3 150.21(8)
N1 Ru1 C5 120.72(7)
N2 Ru1 C5 92.38(7)
C3 Ru1 C5 67.15(8)
N1 Ru1 C2 117.49(7)
N2 Ru1 C2 163.20(8)
C3 Ru1 C2 37.40(8)
C5 Ru1 C2 79.36(8)
N1 Ru1 C6 158.61(7)
N2 Ru1 C6 97.27(7)
C3 Ru1 C6 80.01(8)
C5 Ru1 C6 37.95(8)
C2 Ru1 C6 67.24(7)
N1 Ru1 C4 93.63(7)
N2 Ru1 C4 113.54(8)
C3 Ru1 C4 37.83(8)
C5 Ru1 C4 37.10(8)
C2 Ru1 C4 67.92(8)
C6 Ru1 C4 68.16(8)
N1 Ru1 C1 154.75(7)
N2 Ru1 C1 125.58(7)
C3 Ru1 C1 67.91(8)
C5 Ru1 C1 67.51(8)
C2 Ru1 C1 37.66(7)
C6 Ru1 C1 37.01(7)
C4 Ru1 C1 80.62(8)
N1 Ru1 S1 89.07(5)
N2 Ru1 S1 83.55(5)
C3 Ru1 S1 125.24(6)
C5 Ru1 S1 148.74(6)
C2 Ru1 S1 95.89(6)
C6 Ru1 S1 111.68(6)
C4 Ru1 S1 162.91(6)
C1 Ru1 S1 89.77(5)
S2 S1 Ru1 111.45(3)
O2 S2 O1 117.24(9)
O2 S2 C11 107.77(10)
O1 S2 C11 106.98(10)
O2 S2 S1 106.12(7)
O1 S2 S1 111.88(7)
C11 S2 S1 106.30(7)
C19 N1 Ru1 110.98(11)
C19 N1 H1A 108.5(17)
Ru1 N1 H1A 117.8(16)
C19 N1 H1B 108.3(16)
Ru1 N1 H1B 112.3(16)
H1A N1 H1B 98(2)
C18 N2 Ru1 110.39(11)
C18 N2 H2A 107.7(17)
Ru1 N2 H2A 114.4(17)
C18 N2 H2B 106.0(16)
Ru1 N2 H2B 113.6(16)
H2A N2 H2B 104(2)
C6 C1 C2 117.86(19)
C6 C1 C7 123.85(18)
C2 C1 C7 118.27(18)
C6 C1 Ru1 70.05(11)
C2 C1 Ru1 69.48(11)
C7 C1 Ru1 130.54(14)
C3 C2 C1 121.1(2)
C3 C2 Ru1 70.57(12)
C1 C2 Ru1 72.86(11)
C3 C2 H2 119.5
C1 C2 H2 119.5
Ru1 C2 H2 129.6
C2 C3 C4 121.6(2)
C2 C3 Ru1 72.03(12)
C4 C3 Ru1 72.94(12)
C2 C3 H3 119.2
C4 C3 H3 119.2
Ru1 C3 H3 128.1
C5 C4 C3 116.9(2)
C5 C4 C10 121.8(2)
C3 C4 C10 121.2(2)
C5 C4 Ru1 69.96(12)
C3 C4 Ru1 69.23(11)
C10 C4 Ru1 130.14(15)
C4 C5 C6 122.4(2)
C4 C5 Ru1 72.93(12)
C6 C5 Ru1 71.61(11)
C4 C5 H5 118.8
C6 C5 H5 118.8
Ru1 C5 H5 129.2
C1 C6 C5 120.18(19)
C1 C6 Ru1 72.94(11)
C5 C6 Ru1 70.43(11)
C1 C6 H6 119.9
C5 C6 H6 119.9
Ru1 C6 H6 129.1
C1 C7 C8 114.48(18)
C1 C7 C9 108.23(19)
C8 C7 C9 111.3(2)
C1 C7 H7 107.5
C8 C7 H7 107.5
C9 C7 H7 107.5
C7 C8 H8A 109.5
C7 C8 H8B 109.5
H8A C8 H8B 109.5
C7 C8 H8C 109.5
H8A C8 H8C 109.5
H8B C8 H8C 109.5
C7 C9 H9A 109.5
C7 C9 H9B 109.5
H9A C9 H9B 109.5
C7 C9 H9C 109.5
H9A C9 H9C 109.5
H9B C9 H9C 109.5
C4 C10 H10A 109.5
C4 C10 H10B 109.5
H10A C10 H10B 109.5
C4 C10 H10C 109.5
H10A C10 H10C 109.5
H10B C10 H10C 109.5
C12 C11 C16 120.4(2)
C12 C11 S2 120.77(17)
C16 C11 S2 118.72(16)
C11 C12 C13 119.3(2)
C11 C12 H12 120.3
C13 C12 H12 120.3
C14 C13 C12 121.1(2)
C14 C13 H13 119.5
C12 C13 H13 119.5
C13 C14 C15 118.4(2)
C13 C14 C17 121.5(2)
C15 C14 C17 120.1(2)
C16 C15 C14 121.1(2)
C16 C15 H15 119.5
C14 C15 H15 119.5
C15 C16 C11 119.7(2)
C15 C16 H16 120.2
C11 C16 H16 120.2
C14 C17 H17A 109.5
C14 C17 H17B 109.5
H17A C17 H17B 109.5
C14 C17 H17C 109.5
H17A C17 H17C 109.5
H17B C17 H17C 109.5
N2 C18 C19 107.42(9)
N2 C18 H18A 110.2
C19 C18 H18A 110.2
N2 C18 H18B 110.2
C19 C18 H18B 110.2
H18A C18 H18B 108.5
N1 C19 C18 107.58(9)
N1 C19 H19A 110.2
C18 C19 H19A 110.2
N1 C19 H19B 110.2
C18 C19 H19B 110.2
H19A C19 H19B 108.5
C38 B31 C20 113.17(17)
C38 B31 C26 112.33(16)
C20 B31 C26 103.62(16)
C38 B31 C32 102.52(16)
C20 B31 C32 113.89(16)
C26 B31 C32 111.64(16)
C25 C20 C21 115.00(19)
C25 C20 B31 121.25(18)
C21 C20 B31 123.33(18)
C22 C21 C20 122.9(2)
C22 C21 H21 118.6
C20 C21 H21 118.6
C23 C22 C21 119.9(2)
C23 C22 H22 120.0
C21 C22 H22 120.0
C22 C23 C24 119.0(2)
C22 C23 H23 120.5
C24 C23 H23 120.5
C23 C24 C25 120.1(2)
C23 C24 H24 119.9
C25 C24 H24 119.9
C24 C25 C20 123.0(2)
C24 C25 H25 118.5
C20 C25 H25 118.5
C31 C26 C27 115.48(19)
C31 C26 B31 122.27(17)
C27 C26 B31 121.95(18)
C28 C27 C26 122.1(2)
C28 C27 H27 119.0
C26 C27 H27 119.0
C29 C28 C27 120.8(2)
C29 C28 H28 119.6
C27 C28 H28 119.6
C28 C29 C30 118.7(2)
C28 C29 H29 120.6
C30 C29 H29 120.6
C29 C30 C31 120.1(2)
C29 C30 H30 119.9
C31 C30 H30 119.9
C30 C31 C26 122.80(18)
C30 C31 H31 118.6
C26 C31 H31 118.6
C37 C32 C33 114.91(19)
C37 C32 B31 124.40(19)
C33 C32 B31 120.31(18)
C34 C33 C32 122.9(2)
C34 C33 H33 118.6
C32 C33 H33 118.6
C33 C34 C35 120.2(2)
C33 C34 H34 119.9
C35 C34 H34 119.9
C36 C35 C34 119.0(2)
C36 C35 H35 120.5
C34 C35 H35 120.5
C35 C36 C37 119.9(2)
C35 C36 H36 120.0
C37 C36 H36 120.0
C36 C37 C32 123.0(2)
C36 C37 H37 118.5
C32 C37 H37 118.5
C39 C38 C43 115.27(18)
C39 C38 B31 122.74(17)
C43 C38 B31 121.11(18)
C38 C39 C40 122.78(19)
C38 C39 H39 118.6
C40 C39 H39 118.6
C41 C40 C39 119.9(2)
C41 C40 H40 120.0
C39 C40 H40 120.0
C40 C41 C42 119.41(19)
C40 C41 H41 120.3
C42 C41 H41 120.3
C41 C42 C43 119.6(2)
C41 C42 H42 120.2
C43 C42 H42 120.2
C42 C43 C38 122.8(2)
C42 C43 H43 118.6
C38 C43 H43 118.6

loop_
_geom_bond_atom_site_label_1
_geom_bond_atom_site_label_2
_geom_bond_distance
Ru1 N1 2.1330(18)
Ru1 N2 2.1386(17)
Ru1 C3 2.179(2)
Ru1 C5 2.1895(19)
Ru1 C2 2.198(2)
Ru1 C6 2.2050(19)
Ru1 C4 2.228(2)
Ru1 C1 2.243(2)
Ru1 S1 2.4129(5)
S1 S2 2.0284(7)
S2 O2 1.4497(15)
S2 O1 1.4586(16)
S2 C11 1.778(2)
N1 C19 1.491(2)
N1 H1A 0.863(5)
N1 H1B 0.887(5)
N2 C18 1.487(2)
N2 H2A 0.856(5)
N2 H2B 0.873(5)
C1 C6 1.412(3)
C1 C2 1.434(3)
C1 C7 1.512(3)
C2 C3 1.403(3)
C2 H2 0.9500
C3 C4 1.429(3)
C3 H3 0.9500
C4 C5 1.406(3)
C4 C10 1.500(3)
C5 C6 1.429(3)
C5 H5 0.9500
C6 H6 0.9500
C7 C8 1.515(3)
C7 C9 1.547(3)
C7 H7 1.0000
C8 H8A 0.9800
C8 H8B 0.9800
C8 H8C 0.9800
C9 H9A 0.9800
C9 H9B 0.9800
C9 H9C 0.9800
C10 H10A 0.9800
C10 H10B 0.9800
C10 H10C 0.9800
C11 C12 1.389(3)
C11 C16 1.390(3)
C12 C13 1.393(3)
C12 H12 0.9500
C13 C14 1.391(3)
C13 H13 0.9500
C14 C15 1.402(3)
C14 C17 1.511(3)
C15 C16 1.380(3)
C15 H15 0.9500
C16 H16 0.9500
C17 H17A 0.9800
C17 H17B 0.9800
C17 H17C 0.9800
C18 C19 1.5046
C18 H18A 0.9900
C18 H18B 0.9900
C19 H19A 0.9900
C19 H19B 0.9900
B31 C38 1.641(3)
B31 C20 1.643(3)
B31 C26 1.648(3)
B31 C32 1.655(3)
C20 C25 1.406(3)
C20 C21 1.407(3)
C21 C22 1.398(3)
C21 H21 0.9500
C22 C23 1.389(3)
C22 H22 0.9500
C23 C24 1.390(3)
C23 H23 0.9500
C24 C25 1.392(3)
C24 H24 0.9500
C25 H25 0.9500
C26 C31 1.401(3)
C26 C27 1.408(3)
C27 C28 1.395(3)
C27 H27 0.9500
C28 C29 1.385(3)
C28 H28 0.9500
C29 C30 1.385(3)
C29 H29 0.9500
C30 C31 1.397(3)
C30 H30 0.9500
C31 H31 0.9500
C32 C37 1.404(3)
C32 C33 1.412(3)
C33 C34 1.389(3)
C33 H33 0.9500
C34 C35 1.393(3)
C34 H34 0.9500
C35 C36 1.384(3)
C35 H35 0.9500
C36 C37 1.401(3)
C36 H36 0.9500
C37 H37 0.9500
C38 C39 1.398(3)
C38 C43 1.411(3)
C39 C40 1.398(3)
C39 H39 0.9500
C40 C41 1.388(3)
C40 H40 0.9500
C41 C42 1.388(3)
C41 H41 0.9500
C42 C43 1.396(3)
C42 H42 0.9500
C43 H43 0.9500
